data_1523634
loop_
_publ_author_name
'Francois, M.'
'Venturini, G.'
'Malaman, B.'
'Steinmetz, J.'
'Roques, B.'

_publ_section_title
;
 Determination de la structure cristalline du stannure Y Ni Sn, isotype
 tres deformee de Ti Ni Si
;
_journal_name_full 'Journal of the Less-Common Metals'
_journal_page_first 45
_journal_page_last 51
_journal_volume 108
_journal_year 1985
_chemical_formula_sum 'Ni Sn Y'
_space_group_IT_number 62
_symmetry_space_group_name_Hall '-P 2ac 2n'
_symmetry_space_group_name_H-M 'P n m a'
_cell_angle_alpha 90
_cell_angle_beta 90
_cell_angle_gamma 90
_cell_formula_units_Z 4
_cell_length_a 7.126
_cell_length_b 4.439
_cell_length_c 7.674
_cell_volume 242.746
_citation_journal_id_ASTM JCOMAH
_cod_data_source_file Francois_JCOMAH_1985_1511.cif
_cod_data_source_block Ni1Sn1Y1
_cod_original_cell_volume 242.7464
_cod_original_formula_sum 'Ni1 Sn1 Y1'
_cod_database_code 1523634

loop_
_symmetry_equiv_pos_as_xyz
x,y,z
-x+1/2,-y,z+1/2
x+1/2,-y+1/2,-z+1/2
-x,y+1/2,-z
-x,-y,-z
x-1/2,y,-z-1/2
-x-1/2,y-1/2,z-1/2
x,-y-1/2,z

loop_
_atom_site_label
_atom_site_type_symbol
_atom_site_fract_x
_atom_site_fract_y
_atom_site_fract_z
_atom_site_occupancy
_atom_site_U_iso_or_equiv
Sn1 Sn 0.3068 0.25 0.4128 1 0.0
Ni1 Ni 0.1985 0.25 0.0843 1 0.0
Y1 Y 0.9894 0.25 0.7039 1 0.0
